data_2220890
loop_
_publ_author_name
'Srivastava, Radhey S.'
'Gonzales, Carlos F.'
'Fronczek, Frank R.'

_publ_section_title
;
 <i>fac</i>-Aquadichloridotris(tetramethylene
 sulfoxide-\k<i>S</i>)ruthenium(II)
;
_journal_coeditor_code PV2128
_journal_issue 2
_journal_name_full 'Acta Crystallographica Section E'
_journal_page_first m170
_journal_paper_doi 10.1107/S1600536809000439
_journal_volume 65
_journal_year 2009
_chemical_formula_iupac '[Ru Cl2 (C4 H8 O S)3 (H2 O)]'
_chemical_formula_moiety 'C12 H26 Cl2 O4 Ru S3'
_chemical_formula_sum 'C12 H26 Cl2 O4 Ru S3'
_chemical_formula_weight 502.48
_chemical_name_systematic
;
<i>fac</i>-Aquadichloridotris(tetramethylene
sulfoxide-\k<i>S</i>)ruthenium(II)
;
_space_group_IT_number 14
_symmetry_cell_setting monoclinic
_symmetry_space_group_name_Hall '-P 2yn'
_symmetry_space_group_name_H-M 'P 1 21/n 1'
_atom_sites_solution_hydrogens geom
_atom_sites_solution_primary direct
_atom_sites_solution_secondary difmap
_audit_creation_method SHELXL-97
_cell_angle_alpha 90
_cell_angle_beta 109.917(9)
_cell_angle_gamma 90
_cell_formula_units_Z 4
_cell_length_a 14.302(3)
_cell_length_b 7.7877(15)
_cell_length_c 17.248(3)
_cell_measurement_reflns_used 6027
_cell_measurement_temperature 90.0(5)
_cell_measurement_theta_max 31.5
_cell_measurement_theta_min 2.5
_cell_volume 1806.2(6)
_computing_cell_refinement 'SCALEPACK (Otwinowski & Minor, 1997)'
_computing_data_collection 'COLLECT (Nonius, 2000)'
_computing_data_reduction 'DENZO and SCALEPACK (Otwinowski & Minor 1997)'
_computing_molecular_graphics 'ORTEP-3 for Windows (Farrugia, 1997)'
_computing_publication_material 'SHELXL97 (Sheldrick, 2008)'
_computing_structure_refinement 'SHELXL97 (Sheldrick, 2008)'
_computing_structure_solution 'SIR97 (Altomare <i>et al.</i>,  1999)'
_diffrn_ambient_temperature 90.0(5)
_diffrn_measured_fraction_theta_full 0.998
_diffrn_measured_fraction_theta_max 0.996
_diffrn_measurement_device 'Nonius KappaCCD diffractometer (with an Oxford Cryosystems Cryostream cooler)'
_diffrn_measurement_method ' \w and \f'
_diffrn_radiation_monochromator graphite
_diffrn_radiation_source 'fine-focus sealed tube'
_diffrn_radiation_type MoK\a
_diffrn_radiation_wavelength 0.71073
_diffrn_reflns_av_R_equivalents 0.045
_diffrn_reflns_av_sigmaI/netI 0.0585
_diffrn_reflns_limit_h_max 21
_diffrn_reflns_limit_h_min -20
_diffrn_reflns_limit_k_max 11
_diffrn_reflns_limit_k_min -11
_diffrn_reflns_limit_l_max 25
_diffrn_reflns_limit_l_min -25
_diffrn_reflns_number 25916
_diffrn_reflns_theta_full 25.0
_diffrn_reflns_theta_max 31.5
_diffrn_reflns_theta_min 2.9
_diffrn_standards_number 0
_exptl_absorpt_coefficient_mu 1.523
_exptl_absorpt_correction_T_max 0.928
_exptl_absorpt_correction_T_min 0.731
_exptl_absorpt_correction_type multi-scan
_exptl_absorpt_process_details '(SCALEPACK; Otwinowski & Minor, 1997)'
_exptl_crystal_colour colorless
_exptl_crystal_density_diffrn 1.848
_exptl_crystal_density_method 'not measured'
_exptl_crystal_description needle
_exptl_crystal_F_000 1024
_exptl_crystal_size_max 0.22
_exptl_crystal_size_mid 0.10
_exptl_crystal_size_min 0.05
_refine_diff_density_max 0.87
_refine_diff_density_min -1.12
_refine_ls_extinction_method none
_refine_ls_goodness_of_fit_ref 1.020
_refine_ls_hydrogen_treatment constr
_refine_ls_matrix_type full
_refine_ls_number_parameters 199
_refine_ls_number_reflns 5982
_refine_ls_number_restraints 0
_refine_ls_restrained_S_all 1.020
_refine_ls_R_factor_all 0.060
_refine_ls_R_factor_gt 0.037
_refine_ls_shift/su_max 0.002
_refine_ls_shift/su_mean 0.000
_refine_ls_structure_factor_coef Fsqd
_refine_ls_weighting_details 'calc w=1/[\s^2^(Fo^2^)+(0.0256P)^2^+2.7566P] where P=(Fo^2^+2Fc^2^)/3'
_refine_ls_weighting_scheme calc
_refine_ls_wR_factor_gt 0.070
_refine_ls_wR_factor_ref 0.076
_reflns_number_gt 4610
_reflns_number_total 5982
_reflns_threshold_expression I>2\s(I)
_cod_data_source_file pv2128.cif
_cod_data_source_block I
_cod_depositor_comments
;
The following automatic conversions were performed:
'_symmetry_cell_setting' value 'Monoclinic' changed to 'monoclinic'
according to '/home/saulius/struct/CIF-dictionaries/cif_core.dic'
dictionary named 'cif_core.dic' version 2.4.1 from 2010-06-29.

Automatic conversion script
Id: cif_fix_enum 1527 2010-12-29 10:47:43Z saulius 

The following automatic conversions were performed:

'_symmetry_cell_setting' value 'Monoclinic' changed to 'monoclinic'
according to /home/saulius/struct/CIF-dictionaries/cif_core.dic
dictionary named 'cif_core.dic' version 2.4.1 from 2010-06-29.

Automatic conversion script
Id: cif_fix_values 1715 2011-07-08 13:25:40Z adriana 
;
_cod_original_sg_symbol_H-M 'P 21/n'
_cod_database_code 2220890
_cod_database_fobs_code 2220890

loop_
_symmetry_equiv_pos_as_xyz
'x, y, z'
'-x+1/2, y+1/2, -z+1/2'
'-x, -y, -z'
'x-1/2, -y-1/2, z-1/2'

loop_
_atom_site_type_symbol
_atom_site_label
_atom_site_fract_x
_atom_site_fract_y
_atom_site_fract_z
_atom_site_U_iso_or_equiv
_atom_site_adp_type
_atom_site_calc_flag
_atom_site_refinement_flags
_atom_site_occupancy
_atom_site_disorder_assembly
_atom_site_disorder_group
Ru Ru1 0.589322(15) 0.17421(3) 0.298795(12) 0.00590(5) Uani d . 1 . .
Cl Cl1 0.63294(5) -0.00620(8) 0.41988(4) 0.01063(12) Uani d . 1 . .
Cl Cl2 0.59746(5) -0.07251(8) 0.21491(4) 0.00956(12) Uani d . 1 . .
S S1 0.55748(5) 0.33080(8) 0.18270(4) 0.00718(12) Uani d . 1 . .
S S2 0.59211(5) 0.41572(8) 0.37280(4) 0.00785(12) Uani d . 1 . .
S S3 0.42982(5) 0.11754(8) 0.27675(4) 0.00811(12) Uani d . 1 . .
O O1 0.64973(14) 0.3915(2) 0.16851(11) 0.0112(4) Uani d . 1 . .
O O2 0.49707(14) 0.5110(2) 0.35546(12) 0.0125(4) Uani d . 1 . .
O O3 0.35604(14) 0.1775(3) 0.19762(12) 0.0133(4) Uani d . 1 . .
O O4 0.74739(13) 0.1973(2) 0.32611(11) 0.0094(4) Uani d . 1 . .
H H41 0.7697 0.1034 0.3254 0.014 Uiso d R 1 . .
H H42 0.7735 0.2581 0.3021 0.014 Uiso d R 1 . .
C C1 0.4799(2) 0.2324(3) 0.08568(16) 0.0117(5) Uani d . 1 . .
H H1A 0.5196 0.2111 0.0495 0.014 Uiso calc R 1 . .
H H1B 0.4527 0.1216 0.0965 0.014 Uiso calc R 1 . .
C C2 0.3955(2) 0.3583(4) 0.04466(17) 0.0142(6) Uani d . 1 . .
H H2A 0.3353 0.3260 0.0573 0.017 Uiso calc R 1 . .
H H2B 0.3790 0.3561 -0.0159 0.017 Uiso calc R 1 . .
C C3 0.4301(2) 0.5380(4) 0.07805(16) 0.0129(5) Uani d . 1 . .
H H3A 0.4794 0.5831 0.0545 0.016 Uiso calc R 1 . .
H H3B 0.3731 0.6183 0.0645 0.016 Uiso calc R 1 . .
C C4 0.4770(2) 0.5151(3) 0.17114(16) 0.0109(5) Uani d . 1 . .
H H4A 0.4256 0.4934 0.1964 0.013 Uiso calc R 1 . .
H H4B 0.5157 0.6181 0.1970 0.013 Uiso calc R 1 . .
C C5 0.6859(2) 0.5663(3) 0.36345(16) 0.0108(5) Uani d . 1 . .
H H5A 0.7141 0.5249 0.3218 0.013 Uiso calc R 1 . .
H H5B 0.6559 0.6808 0.3463 0.013 Uiso calc R 1 . .
C C6 0.7667(2) 0.5771(4) 0.44766(17) 0.0152(6) Uani d . 1 . .
H H6A 0.8007 0.6897 0.4548 0.018 Uiso calc R 1 . .
H H6B 0.8167 0.4854 0.4538 0.018 Uiso calc R 1 . .
C C7 0.7149(2) 0.5548(4) 0.51139(17) 0.0145(6) Uani d . 1 . .
H H7A 0.7644 0.5366 0.5671 0.017 Uiso calc R 1 . .
H H7B 0.6748 0.6576 0.5128 0.017 Uiso calc R 1 . .
C C8 0.6484(2) 0.3978(3) 0.48391(16) 0.0110(5) Uani d . 1 . .
H H8A 0.5967 0.3964 0.5101 0.013 Uiso calc R 1 . .
H H8B 0.6881 0.2911 0.4990 0.013 Uiso calc R 1 . .
C C9 0.3821(2) 0.1780(4) 0.35774(17) 0.0132(5) Uani d . 1 . .
H H9A 0.4359 0.1791 0.4121 0.016 Uiso calc R 1 . .
H H9B 0.3507 0.2928 0.3471 0.016 Uiso calc R 1 . .
C C10 0.3059(2) 0.0401(4) 0.35450(18) 0.0148(6) Uani d . 1 . .
H H10A 0.2462 0.0530 0.3046 0.018 Uiso calc R 1 . .
H H10B 0.2856 0.0455 0.4039 0.018 Uiso calc R 1 . .
C C11 0.3595(2) -0.1292(4) 0.35214(18) 0.0149(6) Uani d . 1 . .
H H11A 0.4113 -0.1516 0.4063 0.018 Uiso calc R 1 . .
H H11B 0.3117 -0.2258 0.3390 0.018 Uiso calc R 1 . .
C C12 0.4068(2) -0.1113(3) 0.28551(18) 0.0119(5) Uani d . 1 . .
H H12A 0.3614 -0.1562 0.2323 0.014 Uiso calc R 1 . .
H H12B 0.4699 -0.1764 0.3010 0.014 Uiso calc R 1 . .

loop_
_atom_site_aniso_label
_atom_site_aniso_U_11
_atom_site_aniso_U_22
_atom_site_aniso_U_33
_atom_site_aniso_U_12
_atom_site_aniso_U_13
_atom_site_aniso_U_23
Ru1 0.00693(9) 0.00402(9) 0.00659(9) 0.00017(7) 0.00210(7) 0.00032(7)
Cl1 0.0146(3) 0.0069(3) 0.0095(3) 0.0008(2) 0.0030(2) 0.0025(2)
Cl2 0.0109(3) 0.0061(3) 0.0119(3) 0.0004(2) 0.0042(2) -0.0016(2)
S1 0.0081(3) 0.0058(3) 0.0071(3) -0.0008(2) 0.0020(2) 0.0000(2)
S2 0.0099(3) 0.0056(3) 0.0077(3) 0.0003(2) 0.0026(2) 0.0005(2)
S3 0.0086(3) 0.0069(3) 0.0087(3) 0.0000(2) 0.0028(2) 0.0008(2)
O1 0.0116(9) 0.0101(9) 0.0133(9) -0.0033(7) 0.0060(8) 0.0002(7)
O2 0.0117(9) 0.0097(9) 0.0171(10) 0.0036(7) 0.0060(8) 0.0003(8)
O3 0.0093(9) 0.0158(9) 0.0127(9) -0.0009(8) 0.0009(7) 0.0055(8)
O4 0.0108(9) 0.0049(8) 0.0132(9) -0.0012(7) 0.0049(7) -0.0001(7)
C1 0.0127(13) 0.0110(12) 0.0102(12) -0.0029(10) 0.0024(10) -0.0015(10)
C2 0.0131(13) 0.0156(14) 0.0110(13) -0.0005(10) 0.0005(10) 0.0025(10)
C3 0.0146(13) 0.0125(12) 0.0113(13) 0.0028(11) 0.0038(10) 0.0071(10)
C4 0.0115(12) 0.0086(12) 0.0121(13) 0.0040(10) 0.0034(10) 0.0024(10)
C5 0.0143(13) 0.0061(11) 0.0123(12) -0.0014(10) 0.0052(10) 0.0009(10)
C6 0.0160(14) 0.0133(13) 0.0135(13) -0.0039(11) 0.0014(11) -0.0030(11)
C7 0.0197(15) 0.0130(13) 0.0083(12) -0.0027(11) 0.0014(11) -0.0033(10)
C8 0.0161(13) 0.0092(12) 0.0080(12) 0.0007(10) 0.0044(10) 0.0006(10)
C9 0.0135(13) 0.0131(12) 0.0159(13) -0.0003(11) 0.0086(11) -0.0031(11)
C10 0.0138(13) 0.0178(14) 0.0156(14) -0.0047(11) 0.0087(11) 0.0012(11)
C11 0.0180(14) 0.0121(12) 0.0156(14) -0.0055(11) 0.0068(11) 0.0024(11)
C12 0.0107(12) 0.0063(11) 0.0199(14) -0.0030(10) 0.0067(11) 0.0009(10)

loop_
_atom_type_symbol
_atom_type_description
_atom_type_scat_dispersion_real
_atom_type_scat_dispersion_imag
_atom_type_scat_source
C C 0.0033 0.0016 'International Tables Vol C Tables 4.2.6.8 and 6.1.1.4'
H H 0.0000 0.0000 'International Tables Vol C Tables 4.2.6.8 and 6.1.1.4'
Cl Cl 0.1484 0.1585 'International Tables Vol C Tables 4.2.6.8 and 6.1.1.4'
O O 0.0106 0.0060 'International Tables Vol C Tables 4.2.6.8 and 6.1.1.4'
Ru Ru -1.2594 0.8363 'International Tables Vol C Tables 4.2.6.8 and 6.1.1.4'
S S 0.1246 0.1234 'International Tables Vol C Tables 4.2.6.8 and 6.1.1.4'

loop_
_geom_angle_atom_site_label_1
_geom_angle_atom_site_label_2
_geom_angle_atom_site_label_3
_geom_angle_site_symmetry_1
_geom_angle_site_symmetry_3
_geom_angle
_geom_angle_publ_flag
O4 Ru1 S3 . . 172.92(5) ?
O4 Ru1 S1 . . 91.63(5) ?
S3 Ru1 S1 . . 94.04(3) ?
O4 Ru1 S2 . . 89.52(5) ?
S3 Ru1 S2 . . 94.66(3) ?
S1 Ru1 S2 . . 90.62(3) ?
O4 Ru1 Cl1 . . 85.23(5) ?
S3 Ru1 Cl1 . . 88.86(3) ?
S1 Ru1 Cl1 . . 175.45(2) ?
S2 Ru1 Cl1 . . 92.63(3) ?
O4 Ru1 Cl2 . . 86.37(5) ?
S3 Ru1 Cl2 . . 89.75(2) ?
S1 Ru1 Cl2 . . 86.28(3) ?
S2 Ru1 Cl2 . . 174.78(2) ?
Cl1 Ru1 Cl2 . . 90.24(3) ?
O1 S1 C4 . . 107.13(12) ?
O1 S1 C1 . . 106.01(12) ?
C4 S1 C1 . . 93.82(12) ?
O1 S1 Ru1 . . 113.14(8) ?
C4 S1 Ru1 . . 117.12(9) ?
C1 S1 Ru1 . . 117.49(9) ?
O2 S2 C8 . . 107.31(12) ?
O2 S2 C5 . . 108.06(12) ?
C8 S2 C5 . . 93.85(12) ?
O2 S2 Ru1 . . 117.48(8) ?
C8 S2 Ru1 . . 116.59(9) ?
C5 S2 Ru1 . . 110.80(9) ?
O3 S3 C9 . . 106.85(13) ?
O3 S3 C12 . . 106.88(12) ?
C9 S3 C12 . . 93.64(13) ?
O3 S3 Ru1 . . 117.39(8) ?
C9 S3 Ru1 . . 116.73(10) ?
C12 S3 Ru1 . . 112.49(9) ?
Ru1 O4 H41 . . 108.3 ?
Ru1 O4 H42 . . 125.1 ?
H41 O4 H42 . . 105.9 ?
C2 C1 S1 . . 106.96(18) ?
C2 C1 H1A . . 110.3 ?
S1 C1 H1A . . 110.3 ?
C2 C1 H1B . . 110.3 ?
S1 C1 H1B . . 110.3 ?
H1A C1 H1B . . 108.6 ?
C1 C2 C3 . . 108.0(2) ?
C1 C2 H2A . . 110.1 ?
C3 C2 H2A . . 110.1 ?
C1 C2 H2B . . 110.1 ?
C3 C2 H2B . . 110.1 ?
H2A C2 H2B . . 108.4 ?
C4 C3 C2 . . 105.0(2) ?
C4 C3 H3A . . 110.7 ?
C2 C3 H3A . . 110.7 ?
C4 C3 H3B . . 110.7 ?
C2 C3 H3B . . 110.7 ?
H3A C3 H3B . . 108.8 ?
C3 C4 S1 . . 104.15(18) ?
C3 C4 H4A . . 110.9 ?
S1 C4 H4A . . 110.9 ?
C3 C4 H4B . . 110.9 ?
S1 C4 H4B . . 110.9 ?
H4A C4 H4B . . 108.9 ?
C6 C5 S2 . . 107.04(18) ?
C6 C5 H5A . . 110.3 ?
S2 C5 H5A . . 110.3 ?
C6 C5 H5B . . 110.3 ?
S2 C5 H5B . . 110.3 ?
H5A C5 H5B . . 108.6 ?
C5 C6 C7 . . 106.5(2) ?
C5 C6 H6A . . 110.4 ?
C7 C6 H6A . . 110.4 ?
C5 C6 H6B . . 110.4 ?
C7 C6 H6B . . 110.4 ?
H6A C6 H6B . . 108.6 ?
C8 C7 C6 . . 105.8(2) ?
C8 C7 H7A . . 110.6 ?
C6 C7 H7A . . 110.6 ?
C8 C7 H7B . . 110.6 ?
C6 C7 H7B . . 110.6 ?
H7A C7 H7B . . 108.7 ?
C7 C8 S2 . . 105.84(18) ?
C7 C8 H8A . . 110.6 ?
S2 C8 H8A . . 110.6 ?
C7 C8 H8B . . 110.6 ?
S2 C8 H8B . . 110.6 ?
H8A C8 H8B . . 108.7 ?
C10 C9 S3 . . 104.01(19) ?
C10 C9 H9A . . 111.0 ?
S3 C9 H9A . . 111.0 ?
C10 C9 H9B . . 111.0 ?
S3 C9 H9B . . 111.0 ?
H9A C9 H9B . . 109.0 ?
C9 C10 C11 . . 104.5(2) ?
C9 C10 H10A . . 110.9 ?
C11 C10 H10A . . 110.9 ?
C9 C10 H10B . . 110.9 ?
C11 C10 H10B . . 110.9 ?
H10A C10 H10B . . 108.9 ?
C12 C11 C10 . . 107.2(2) ?
C12 C11 H11A . . 110.3 ?
C10 C11 H11A . . 110.3 ?
C12 C11 H11B . . 110.3 ?
C10 C11 H11B . . 110.3 ?
H11A C11 H11B . . 108.5 ?
C11 C12 S3 . . 106.86(19) ?
C11 C12 H12A . . 110.4 ?
S3 C12 H12A . . 110.4 ?
C11 C12 H12B . . 110.4 ?
S3 C12 H12B . . 110.4 ?
H12A C12 H12B . . 108.6 ?

loop_
_geom_bond_atom_site_label_1
_geom_bond_atom_site_label_2
_geom_bond_site_symmetry_2
_geom_bond_distance
_geom_bond_publ_flag
Ru1 O4 . 2.1540(19) ?
Ru1 S3 . 2.2254(8) ?
Ru1 S1 . 2.2546(7) ?
Ru1 S2 . 2.2657(7) ?
Ru1 Cl1 . 2.4161(7) ?
Ru1 Cl2 . 2.4317(7) ?
S1 O1 . 1.498(2) ?
S1 C4 . 1.807(3) ?
S1 C1 . 1.831(3) ?
S2 O2 . 1.487(2) ?
S2 C8 . 1.814(3) ?
S2 C5 . 1.830(3) ?
S3 O3 . 1.487(2) ?
S3 C9 . 1.813(3) ?
S3 C12 . 1.828(3) ?
O4 H41 . 0.8000 ?
O4 H42 . 0.8000 ?
C1 C2 . 1.529(4) ?
C1 H1A . 0.9900 ?
C1 H1B . 0.9900 ?
C2 C3 . 1.530(4) ?
C2 H2A . 0.9900 ?
C2 H2B . 0.9900 ?
C3 C4 . 1.525(4) ?
C3 H3A . 0.9900 ?
C3 H3B . 0.9900 ?
C4 H4A . 0.9900 ?
C4 H4B . 0.9900 ?
C5 C6 . 1.519(4) ?
C5 H5A . 0.9900 ?
C5 H5B . 0.9900 ?
C6 C7 . 1.531(4) ?
C6 H6A . 0.9900 ?
C6 H6B . 0.9900 ?
C7 C8 . 1.521(4) ?
C7 H7A . 0.9900 ?
C7 H7B . 0.9900 ?
C8 H8A . 0.9900 ?
C8 H8B . 0.9900 ?
C9 C10 . 1.517(4) ?
C9 H9A . 0.9900 ?
C9 H9B . 0.9900 ?
C10 C11 . 1.532(4) ?
C10 H10A . 0.9900 ?
C10 H10B . 0.9900 ?
C11 C12 . 1.525(4) ?
C11 H11A . 0.9900 ?
C11 H11B . 0.9900 ?
C12 H12A . 0.9900 ?
C12 H12B . 0.9900 ?

loop_
_geom_hbond_atom_site_label_D
_geom_hbond_atom_site_label_H
_geom_hbond_atom_site_label_A
_geom_hbond_site_symmetry_A
_geom_hbond_distance_DH
_geom_hbond_distance_HA
_geom_hbond_distance_DA
_geom_hbond_angle_DHA
O4 H41 O1 2_645 0.80 1.99 2.785(3) 169.1
O4 H42 Cl2 2_655 0.80 2.37 3.116(2) 156.1

loop_
_geom_torsion_atom_site_label_1
_geom_torsion_atom_site_label_2
_geom_torsion_atom_site_label_3
_geom_torsion_atom_site_label_4
_geom_torsion_site_symmetry_1
_geom_torsion_site_symmetry_2
_geom_torsion_site_symmetry_3
_geom_torsion_site_symmetry_4
_geom_torsion
_geom_torsion_publ_flag
O4 Ru1 S1 O1 . . . . -0.88(10) ?
S3 Ru1 S1 O1 . . . . -176.63(9) ?
S2 Ru1 S1 O1 . . . . 88.66(9) ?
Cl2 Ru1 S1 O1 . . . . -87.14(9) ?
O4 Ru1 S1 C4 . . . . -126.24(11) ?
S3 Ru1 S1 C4 . . . . 58.01(11) ?
S2 Ru1 S1 C4 . . . . -36.70(11) ?
Cl2 Ru1 S1 C4 . . . . 147.50(11) ?
O4 Ru1 S1 C1 . . . . 123.22(11) ?
S3 Ru1 S1 C1 . . . . -52.53(11) ?
S2 Ru1 S1 C1 . . . . -147.24(10) ?
Cl2 Ru1 S1 C1 . . . . 36.96(10) ?
O4 Ru1 S2 O2 . . . . 158.55(10) ?
S3 Ru1 S2 O2 . . . . -27.18(9) ?
S1 Ru1 S2 O2 . . . . 66.92(9) ?
Cl1 Ru1 S2 O2 . . . . -116.25(9) ?
O4 Ru1 S2 C8 . . . . -72.00(12) ?
S3 Ru1 S2 C8 . . . . 102.28(11) ?
S1 Ru1 S2 C8 . . . . -163.62(11) ?
Cl1 Ru1 S2 C8 . . . . 13.20(11) ?
O4 Ru1 S2 C5 . . . . 33.70(11) ?
S3 Ru1 S2 C5 . . . . -152.03(9) ?
S1 Ru1 S2 C5 . . . . -57.93(10) ?
Cl1 Ru1 S2 C5 . . . . 118.90(10) ?
S1 Ru1 S3 O3 . . . . 4.88(10) ?
S2 Ru1 S3 O3 . . . . 95.83(10) ?
Cl1 Ru1 S3 O3 . . . . -171.62(10) ?
Cl2 Ru1 S3 O3 . . . . -81.37(10) ?
S1 Ru1 S3 C9 . . . . -123.92(11) ?
S2 Ru1 S3 C9 . . . . -32.96(11) ?
Cl1 Ru1 S3 C9 . . . . 59.59(11) ?
Cl2 Ru1 S3 C9 . . . . 149.83(11) ?
S1 Ru1 S3 C12 . . . . 129.51(10) ?
S2 Ru1 S3 C12 . . . . -139.54(10) ?
Cl1 Ru1 S3 C12 . . . . -46.99(10) ?
Cl2 Ru1 S3 C12 . . . . 43.26(10) ?
O1 S1 C1 C2 . . . . -105.28(19) ?
C4 S1 C1 C2 . . . . 3.8(2) ?
Ru1 S1 C1 C2 . . . . 127.11(16) ?
S1 C1 C2 C3 . . . . 23.5(3) ?
C1 C2 C3 C4 . . . . -46.0(3) ?
C2 C3 C4 S1 . . . . 47.2(2) ?
O1 S1 C4 C3 . . . . 78.5(2) ?
C1 S1 C4 C3 . . . . -29.5(2) ?
Ru1 S1 C4 C3 . . . . -153.17(15) ?
O2 S2 C5 C6 . . . . 117.47(19) ?
C8 S2 C5 C6 . . . . 7.9(2) ?
Ru1 S2 C5 C6 . . . . -112.51(17) ?
S2 C5 C6 C7 . . . . -33.1(3) ?
C5 C6 C7 C8 . . . . 48.6(3) ?
C6 C7 C8 S2 . . . . -41.6(3) ?
O2 S2 C8 C7 . . . . -90.7(2) ?
C5 S2 C8 C7 . . . . 19.5(2) ?
Ru1 S2 C8 C7 . . . . 135.11(16) ?
O3 S3 C9 C10 . . . . 80.2(2) ?
C12 S3 C9 C10 . . . . -28.6(2) ?
Ru1 S3 C9 C10 . . . . -146.10(16) ?
S3 C9 C10 C11 . . . . 48.1(2) ?
C9 C10 C11 C12 . . . . -48.9(3) ?
C10 C11 C12 S3 . . . . 26.8(3) ?
O3 S3 C12 C11 . . . . -107.7(2) ?
C9 S3 C12 C11 . . . . 1.2(2) ?
Ru1 S3 C12 C11 . . . . 122.10(17) ?
